data_4066603
loop_
_publ_author_name
'Fandos, Rosa'
'Fern\'andez-Gallardo, Jacob'
'Otero, Antonio'
'Rodr\'iguez, Ana'
'Ruiz, Mar\'ia Jos\'e'

_publ_section_title
;
 Influence of Hydrogen Bonds on the Stability of Some Cationic
 Monoaminocarbene Tantalum Complexes Containing Tridentate Bis(phenolato)
 [OSO]-Type Ligands
;
_journal_issue 22
_journal_name_full Organometallics
_journal_page_first 5834
_journal_paper_doi 10.1021/om100541g
_journal_volume 29
_journal_year 2010
_chemical_formula_moiety 'C32 H33 Cl4 N O3 S Ta, 0.5(C2 F6 O6 S2), 0.5(C7 H8), 0.5(C7 H8)'
_chemical_formula_sum 'C40 H41 Cl4 F3 N O6 S2 Ta'
_chemical_formula_weight 1075.61
_chemical_name_systematic
;
 ?
;
_space_group_IT_number 61
_symmetry_cell_setting orthorhombic
_symmetry_space_group_name_Hall '-P 2ac 2ab'
_symmetry_space_group_name_H-M 'P b c a'
_atom_sites_solution_hydrogens geom
_atom_sites_solution_primary direct
_atom_sites_solution_secondary difmap
_audit_creation_method SHELXL-97
_cell_angle_alpha 90.00
_cell_angle_beta 90.00
_cell_angle_gamma 90.00
_cell_formula_units_Z 8
_cell_length_a 27.569(3)
_cell_length_b 18.834(2)
_cell_length_c 17.903(2)
_cell_measurement_reflns_used 1073
_cell_measurement_temperature 180(2)
_cell_measurement_theta_max 13.415
_cell_measurement_theta_min 2.155
_cell_volume 9295.9(18)
_computing_cell_refinement 'Bruker SAINT'
_computing_data_collection 'Bruker APEX'
_computing_data_reduction 'Bruker SAINT, SADABS, XPREP'
_computing_molecular_graphics 'Bruker SHELXTL'
_computing_publication_material 'Bruker SHELXTL'
_computing_structure_refinement 'SHELXL-97 (Sheldrick, 1997)'
_computing_structure_solution 'SHELXS-97 (Sheldrick, 1990)'
_diffrn_ambient_temperature 180(2)
_diffrn_measured_fraction_theta_full 1.000
_diffrn_measured_fraction_theta_max 1.000
_diffrn_measurement_device_type 'CCd area detector'
_diffrn_measurement_method 'omega scans'
_diffrn_radiation_monochromator graphite
_diffrn_radiation_source 'fine-focus sealed tube'
_diffrn_radiation_type MoK\a
_diffrn_radiation_wavelength 0.71073
_diffrn_reflns_av_R_equivalents 0.1211
_diffrn_reflns_av_sigmaI/netI 0.1285
_diffrn_reflns_limit_h_max 32
_diffrn_reflns_limit_h_min -32
_diffrn_reflns_limit_k_max 22
_diffrn_reflns_limit_k_min -22
_diffrn_reflns_limit_l_max 20
_diffrn_reflns_limit_l_min -21
_diffrn_reflns_number 59226
_diffrn_reflns_theta_full 25.00
_diffrn_reflns_theta_max 25.00
_diffrn_reflns_theta_min 1.73
_exptl_absorpt_coefficient_mu 2.739
_exptl_absorpt_correction_T_max 0.7172
_exptl_absorpt_correction_T_min 0.5715
_exptl_absorpt_correction_type multi-scan
_exptl_absorpt_process_details SADABS
_exptl_crystal_colour yellow
_exptl_crystal_density_diffrn 1.537
_exptl_crystal_density_method 'not measured'
_exptl_crystal_description rhomboid
_exptl_crystal_F_000 4288
_exptl_crystal_size_max 0.23
_exptl_crystal_size_mid 0.13
_exptl_crystal_size_min 0.13
_refine_diff_density_max 1.172
_refine_diff_density_min -0.694
_refine_diff_density_rms 0.116
_refine_ls_extinction_method none
_refine_ls_goodness_of_fit_ref 0.972
_refine_ls_hydrogen_treatment constr
_refine_ls_matrix_type full
_refine_ls_number_parameters 537
_refine_ls_number_reflns 8184
_refine_ls_number_restraints 287
_refine_ls_restrained_S_all 0.963
_refine_ls_R_factor_all 0.1629
_refine_ls_R_factor_gt 0.0742
_refine_ls_shift/su_max 0.015
_refine_ls_shift/su_mean 0.001
_refine_ls_structure_factor_coef Fsqd
_refine_ls_weighting_details 'calc w=1/[\s^2^(Fo^2^)+(0.1061P)^2^+0.0000P] where P=(Fo^2^+2Fc^2^)/3'
_refine_ls_weighting_scheme calc
_refine_ls_wR_factor_gt 0.1831
_refine_ls_wR_factor_ref 0.2261
_reflns_number_gt 3890
_reflns_number_total 8184
_reflns_threshold_expression >2sigma(I)
_cod_data_source_file om100541g_si_001.cif
_cod_data_source_block 4
_cod_original_cell_volume 9296.1(18)
_cod_original_sg_symbol_H-M Pbca
_cod_database_code 4066603

loop_
_symmetry_equiv_pos_as_xyz
'x, y, z'
'-x+1/2, -y, z+1/2'
'x+1/2, -y+1/2, -z'
'-x, y+1/2, -z+1/2'
'-x, -y, -z'
'x-1/2, y, -z-1/2'
'-x-1/2, y-1/2, z'
'x, -y-1/2, z-1/2'

loop_
_atom_site_label
_atom_site_type_symbol
_atom_site_fract_x
_atom_site_fract_y
_atom_site_fract_z
_atom_site_U_iso_or_equiv
_atom_site_adp_type
_atom_site_occupancy
_atom_site_symmetry_multiplicity
_atom_site_calc_flag
_atom_site_refinement_flags
_atom_site_disorder_assembly
_atom_site_disorder_group
Ta1 Ta 0.171343(18) 0.11957(2) 0.54505(3) 0.0684(2) Uani 1 1 d U . .
Cl1 Cl 0.04809(14) 0.30955(17) 0.5220(2) 0.1061(12) Uani 1 1 d U . .
Cl2 Cl 0.00048(14) 0.2149(2) 0.2483(2) 0.1188(14) Uani 1 1 d U . .
Cl3 Cl 0.05468(14) -0.04339(18) 0.6664(2) 0.1046(12) Uani 1 1 d U . .
Cl4 Cl -0.00237(15) -0.13980(19) 0.3989(2) 0.1156(14) Uani 1 1 d U . .
S1 S 0.13194(11) 0.07128(15) 0.41795(18) 0.0696(8) Uani 1 1 d U . .
N1 N 0.2426(4) 0.0111(5) 0.4696(5) 0.078(3) Uani 1 1 d U . .
H1 H 0.2474 0.0507 0.4446 0.093 Uiso 1 1 calc R . .
O1 O 0.1164(3) 0.1895(4) 0.5225(5) 0.076(2) Uani 1 1 d U . .
O2 O 0.1191(3) 0.0506(4) 0.5783(4) 0.0712(19) Uani 1 1 d U . .
O3 O 0.2126(3) 0.1587(4) 0.4711(4) 0.077(2) Uani 1 1 d U . .
H3 H 0.1957 0.1742 0.4355 0.115 Uiso 1 1 calc R . .
C1 C 0.2021(5) -0.0521(6) 0.5646(7) 0.089(4) Uani 1 1 d U . .
H1A H 0.1720 -0.0735 0.5459 0.134 Uiso 1 1 calc R . .
H1B H 0.1989 -0.0425 0.6181 0.134 Uiso 1 1 calc R . .
H1C H 0.2291 -0.0849 0.5562 0.134 Uiso 1 1 calc R . .
C2 C 0.2114(5) 0.0153(6) 0.5244(7) 0.070(3) Uani 1 1 d U . .
C3 C 0.2705(5) -0.0501(7) 0.4441(7) 0.081(3) Uani 1 1 d U . .
C4 C 0.3196(6) -0.0515(9) 0.4544(8) 0.103(4) Uani 1 1 d U . .
C5 C 0.3476(7) -0.1110(9) 0.4281(9) 0.118(5) Uani 1 1 d U . .
H5 H 0.3815 -0.1150 0.4362 0.142 Uiso 1 1 calc R . .
C6 C 0.3206(7) -0.1628(9) 0.3895(11) 0.124(6) Uani 1 1 d U . .
H6 H 0.3379 -0.2020 0.3692 0.149 Uiso 1 1 calc R . .
C7 C 0.2734(7) -0.1613(9) 0.3792(10) 0.127(6) Uani 1 1 d U . .
H7 H 0.2575 -0.2000 0.3555 0.153 Uiso 1 1 calc R . .
C8 C 0.2472(6) -0.1038(7) 0.4026(8) 0.097(4) Uani 1 1 d U . .
C9 C 0.1938(6) -0.0983(8) 0.3840(9) 0.120(5) Uani 1 1 d U . .
H9A H 0.1875 -0.0530 0.3588 0.179 Uiso 1 1 calc R . .
H9B H 0.1748 -0.1007 0.4301 0.179 Uiso 1 1 calc R . .
H9C H 0.1846 -0.1376 0.3511 0.179 Uiso 1 1 calc R . .
C10 C 0.3464(6) 0.0079(10) 0.4913(9) 0.129(5) Uani 1 1 d U . .
H10A H 0.3318 0.0533 0.4769 0.194 Uiso 1 1 calc R . .
H10B H 0.3805 0.0071 0.4756 0.194 Uiso 1 1 calc R . .
H10C H 0.3446 0.0024 0.5457 0.194 Uiso 1 1 calc R . .
C11 C 0.0898(5) 0.1942(6) 0.4606(7) 0.075(3) Uani 1 1 d U . .
C12 C 0.0931(4) 0.1450(6) 0.4023(7) 0.072(3) Uani 1 1 d U . .
C13 C 0.0659(4) 0.1494(7) 0.3361(7) 0.080(3) Uani 1 1 d U . .
H13 H 0.0691 0.1149 0.2978 0.096 Uiso 1 1 calc R . .
C14 C 0.0343(5) 0.2057(7) 0.3289(8) 0.086(3) Uani 1 1 d U . .
C15 C 0.0292(5) 0.2554(7) 0.3858(8) 0.090(3) Uani 1 1 d U . .
H15 H 0.0072 0.2937 0.3801 0.108 Uiso 1 1 calc R . .
C16 C 0.0562(5) 0.2493(7) 0.4511(7) 0.081(3) Uani 1 1 d U . .
C17 C 0.0905(4) 0.0091(6) 0.5377(6) 0.065(3) Uani 1 1 d U . .
C18 C 0.0921(4) 0.0099(6) 0.4596(6) 0.066(3) Uani 1 1 d U . .
C19 C 0.0633(5) -0.0361(5) 0.4145(6) 0.070(3) Uani 1 1 d U . .
H19 H 0.0646 -0.0347 0.3615 0.084 Uiso 1 1 calc R . .
C20 C 0.0335(5) -0.0824(6) 0.4514(8) 0.082(4) Uani 1 1 d U . .
C21 C 0.0312(5) -0.0837(6) 0.5276(8) 0.081(3) Uani 1 1 d U . .
H21 H 0.0098 -0.1163 0.5512 0.097 Uiso 1 1 calc R . .
C22 C 0.0584(5) -0.0400(6) 0.5709(7) 0.076(3) Uani 1 1 d U . .
C23 C 0.2314(5) 0.1167(7) 0.6466(8) 0.086(3) Uani 1 1 d U . .
C24 C 0.2351(6) 0.1836(8) 0.6136(8) 0.098(3) Uani 1 1 d U . .
C25 C 0.1915(6) 0.2186(7) 0.6268(8) 0.095(3) Uani 1 1 d U . .
C26 C 0.1600(5) 0.1738(7) 0.6674(7) 0.085(3) Uani 1 1 d U . .
C27 C 0.1855(5) 0.1097(7) 0.6809(7) 0.079(3) Uani 1 1 d U . .
C28 C 0.2739(5) 0.0667(9) 0.6613(9) 0.130(6) Uani 1 1 d U . .
H28A H 0.2624 0.0246 0.6880 0.195 Uiso 1 1 calc R . .
H28B H 0.2984 0.0912 0.6917 0.195 Uiso 1 1 calc R . .
H28C H 0.2884 0.0524 0.6136 0.195 Uiso 1 1 calc R . .
C29 C 0.2804(6) 0.2146(9) 0.5764(9) 0.140(6) Uani 1 1 d U . .
H29A H 0.2900 0.1844 0.5344 0.210 Uiso 1 1 calc R . .
H29B H 0.3069 0.2167 0.6129 0.210 Uiso 1 1 calc R . .
H29C H 0.2733 0.2625 0.5582 0.210 Uiso 1 1 calc R . .
C30 C 0.1808(7) 0.2926(7) 0.5994(10) 0.152(7) Uani 1 1 d U . .
H30A H 0.1930 0.3272 0.6357 0.227 Uiso 1 1 calc R . .
H30B H 0.1457 0.2985 0.5936 0.227 Uiso 1 1 calc R . .
H30C H 0.1967 0.3002 0.5512 0.227 Uiso 1 1 calc R . .
C31 C 0.1122(5) 0.1926(8) 0.6942(7) 0.105(4) Uani 1 1 d U . .
H31A H 0.1151 0.2249 0.7368 0.158 Uiso 1 1 calc R . .
H31B H 0.0950 0.1495 0.7098 0.158 Uiso 1 1 calc R . .
H31C H 0.0940 0.2160 0.6541 0.158 Uiso 1 1 calc R . .
C32 C 0.1667(5) 0.0501(7) 0.7283(7) 0.102(4) Uani 1 1 d U . .
H32A H 0.1930 0.0165 0.7384 0.153 Uiso 1 1 calc R . .
H32B H 0.1404 0.0257 0.7019 0.153 Uiso 1 1 calc R . .
H32C H 0.1544 0.0693 0.7756 0.153 Uiso 1 1 calc R . .
S2 S 0.2415(4) 0.1235(8) 0.2872(8) 0.075(3) Uani 0.50 1 d PDU A 1
C33 C 0.2980(12) 0.1785(16) 0.2805(15) 0.113(7) Uani 0.50 1 d PDU A 1
F11 F 0.2891(12) 0.2320(15) 0.2393(17) 0.163(11) Uani 0.50 1 d PDU A 1
F12 F 0.3090(11) 0.1976(19) 0.3463(15) 0.145(8) Uani 0.50 1 d PDU A 1
F13 F 0.3307(9) 0.1387(16) 0.252(2) 0.171(11) Uani 0.50 1 d PDU A 1
O11 O 0.2076(11) 0.1744(19) 0.318(2) 0.096(9) Uani 0.50 1 d PDU A 1
O12 O 0.2537(10) 0.0673(14) 0.3376(15) 0.093(8) Uani 0.50 1 d PDU A 1
O13 O 0.2291(10) 0.1013(16) 0.2136(12) 0.120(9) Uani 0.50 1 d PDU A 1
S2A S 0.2662(5) 0.1362(9) 0.2896(9) 0.113(5) Uani 0.50 1 d PDU B 2
C33A C 0.3206(13) 0.1890(19) 0.3042(16) 0.136(7) Uani 0.50 1 d PDU B 2
O11A O 0.2258(12) 0.1768(19) 0.3211(17) 0.095(8) Uani 0.50 1 d PDU B 2
O12A O 0.2764(12) 0.0708(18) 0.3306(18) 0.122(10) Uani 0.50 1 d PDU B 2
O13A O 0.2616(11) 0.1252(15) 0.2089(12) 0.133(10) Uani 0.50 1 d PDU B 2
F11A F 0.3148(16) 0.2483(19) 0.2688(19) 0.200(15) Uani 0.50 1 d PDU B 2
F12A F 0.3269(12) 0.200(2) 0.3751(15) 0.173(10) Uani 0.50 1 d PDU B 2
F13A F 0.3587(11) 0.155(2) 0.278(3) 0.254(17) Uani 0.50 1 d PDU B 2
C41 C 0.4846 0.0230 0.6716 0.167 Uani 0.50 1 d PDU . .
C42 C 0.4533 0.0712 0.7052 0.140 Uani 0.50 1 d PDU . .
H42 H 0.4637 0.1176 0.7183 0.168 Uiso 0.50 1 calc PR . .
C43 C 0.4077 0.0495 0.7182 0.094 Uani 0.50 1 d PDU . .
H43 H 0.3845 0.0783 0.7432 0.113 Uiso 0.50 1 calc PR . .
C44 C 0.3973 -0.0161 0.6933 0.079 Uani 0.50 1 d PDU . .
H44 H 0.3655 -0.0348 0.6997 0.095 Uiso 0.50 1 calc PR . .
C45 C 0.4283 -0.0519 0.6627 0.121 Uani 0.50 1 d PDU . .
H45 H 0.4190 -0.0982 0.6475 0.145 Uiso 0.50 1 calc PR . .
C46 C 0.4684 -0.0350 0.6501 0.158 Uani 0.50 1 d PDU . .
H46 H 0.4888 -0.0663 0.6230 0.189 Uiso 0.50 1 calc PR . .
C47 C 0.5298 0.0317 0.6537 0.182 Uiso 0.50 1 d PDU . .
H47A H 0.5466 -0.0126 0.6582 0.273 Uiso 0.50 1 d P . .
H47B H 0.5442 0.0661 0.6864 0.273 Uiso 0.50 1 d P . .
H47C H 0.5319 0.0483 0.6030 0.273 Uiso 0.50 1 d P . .
C51 C 0.4181 0.1722 0.4810 0.330 Uiso 0.50 1 d PDU . .
H51 H 0.4265 0.1403 0.4419 0.396 Uiso 0.50 1 calc PR . .
C52 C 0.4203 0.1499 0.5549 0.172 Uiso 0.50 1 d PDU . .
C53 C 0.4080 0.1965 0.6121 0.251 Uiso 0.50 1 d PDU . .
H53 H 0.4095 0.1812 0.6626 0.301 Uiso 0.50 1 calc PR . .
C54 C 0.3935 0.2653 0.5953 0.216 Uiso 0.50 1 d PDU . .
H54 H 0.3851 0.2972 0.6344 0.259 Uiso 0.50 1 calc PR . .
C55 C 0.3913 0.2876 0.5214 0.293 Uiso 0.50 1 d PDU . .
H55 H 0.3814 0.3347 0.5099 0.351 Uiso 0.50 1 calc PR . .
C56 C 0.4036 0.2410 0.4642 0.296 Uiso 0.50 1 d PDU . .
H56 H 0.4021 0.2562 0.4136 0.355 Uiso 0.50 1 calc PR . .
C57 C 0.4396 0.1059 0.5687 0.320 Uiso 0.50 1 d PDU . .
H57A H 0.4194 0.0647 0.5638 0.480 Uiso 0.50 1 d P . .
H57B H 0.4506 0.1098 0.6194 0.480 Uiso 0.50 1 d P . .
H57C H 0.4670 0.1016 0.5360 0.480 Uiso 0.50 1 d P . .

loop_
_atom_site_aniso_label
_atom_site_aniso_U_11
_atom_site_aniso_U_22
_atom_site_aniso_U_33
_atom_site_aniso_U_23
_atom_site_aniso_U_13
_atom_site_aniso_U_12
Ta1 0.0766(4) 0.0589(4) 0.0697(4) 0.0021(3) -0.0077(3) -0.0059(3)
Cl1 0.113(3) 0.061(2) 0.144(3) -0.002(2) 0.005(2) 0.008(2)
Cl2 0.114(3) 0.124(3) 0.118(3) 0.057(3) -0.040(2) -0.012(2)
Cl3 0.128(3) 0.095(3) 0.091(3) 0.017(2) 0.007(2) -0.030(2)
Cl4 0.137(3) 0.081(2) 0.129(3) -0.004(2) -0.017(3) -0.037(2)
S1 0.082(2) 0.0587(18) 0.068(2) 0.0082(15) -0.0069(17) -0.0077(15)
N1 0.097(7) 0.071(6) 0.065(7) 0.008(5) -0.010(5) 0.010(5)
O1 0.079(5) 0.062(4) 0.086(5) 0.003(4) -0.001(4) -0.005(4)
O2 0.073(5) 0.069(5) 0.072(5) 0.011(4) -0.013(4) -0.006(3)
O3 0.086(5) 0.062(5) 0.082(5) 0.007(4) -0.002(4) -0.010(4)
C1 0.112(11) 0.074(7) 0.082(9) 0.022(7) 0.001(7) 0.020(7)
C2 0.081(7) 0.066(5) 0.064(7) 0.007(4) -0.013(5) 0.002(5)
C3 0.115(8) 0.070(7) 0.057(8) 0.022(5) -0.007(7) 0.026(6)
C4 0.112(8) 0.115(11) 0.083(11) 0.010(8) 0.000(9) 0.032(7)
C5 0.138(12) 0.123(11) 0.093(12) 0.035(9) 0.026(10) 0.049(9)
C6 0.168(12) 0.071(9) 0.134(16) 0.034(8) 0.066(13) 0.026(10)
C7 0.167(12) 0.079(9) 0.136(15) -0.004(9) 0.039(13) 0.030(10)
C8 0.146(9) 0.060(7) 0.086(11) 0.008(6) -0.006(9) 0.021(7)
C9 0.148(10) 0.083(10) 0.128(14) -0.029(9) -0.020(11) 0.008(9)
C10 0.101(10) 0.184(15) 0.102(12) -0.026(11) -0.011(10) 0.022(10)
C11 0.080(8) 0.061(7) 0.085(8) 0.015(5) -0.002(6) -0.008(5)
C12 0.071(8) 0.058(6) 0.086(8) 0.013(5) -0.010(6) -0.014(5)
C13 0.076(8) 0.079(8) 0.086(8) 0.021(6) -0.012(6) -0.013(6)
C14 0.084(9) 0.076(8) 0.099(8) 0.035(6) -0.021(7) -0.024(6)
C15 0.083(9) 0.066(8) 0.120(9) 0.031(6) -0.013(7) -0.008(7)
C16 0.080(8) 0.064(7) 0.099(8) 0.016(6) -0.002(6) 0.002(6)
C17 0.077(8) 0.053(6) 0.064(5) 0.000(5) -0.012(6) -0.007(5)
C18 0.072(7) 0.060(6) 0.065(6) 0.005(5) -0.004(6) -0.007(5)
C19 0.110(9) 0.049(6) 0.051(6) 0.002(5) -0.014(6) -0.008(5)
C20 0.093(9) 0.057(7) 0.095(7) 0.005(7) -0.019(8) -0.023(6)
C21 0.096(9) 0.049(7) 0.098(6) 0.022(6) -0.002(7) -0.018(6)
C22 0.093(9) 0.058(7) 0.077(6) 0.013(6) -0.008(6) -0.010(6)
C23 0.077(5) 0.105(7) 0.076(7) -0.013(5) -0.012(4) -0.002(5)
C24 0.106(6) 0.107(7) 0.082(8) -0.013(6) -0.008(5) -0.039(5)
C25 0.131(8) 0.072(5) 0.083(8) -0.007(4) -0.016(6) -0.016(5)
C26 0.097(7) 0.082(6) 0.077(5) -0.017(5) -0.005(5) 0.001(5)
C27 0.087(6) 0.084(6) 0.066(4) -0.005(5) -0.004(5) -0.003(5)
C28 0.103(10) 0.186(14) 0.100(12) -0.038(10) -0.023(8) 0.056(10)
C29 0.120(9) 0.174(16) 0.127(13) 0.006(11) -0.015(9) -0.070(10)
C30 0.27(2) 0.065(6) 0.124(13) -0.011(7) -0.068(14) -0.015(9)
C31 0.104(8) 0.119(11) 0.093(10) -0.037(8) -0.018(7) 0.027(8)
C32 0.121(11) 0.110(9) 0.075(8) 0.010(7) 0.005(8) -0.008(8)
S2 0.105(8) 0.063(5) 0.058(5) -0.008(3) 0.005(6) 0.012(6)
C33 0.126(18) 0.098(18) 0.114(18) -0.005(13) 0.019(15) -0.013(11)
F11 0.22(3) 0.117(16) 0.15(3) 0.041(17) 0.052(18) -0.021(13)
F12 0.130(19) 0.152(16) 0.15(2) -0.036(15) -0.040(14) 0.006(13)
F13 0.150(16) 0.130(16) 0.23(3) -0.028(16) 0.09(2) -0.019(13)
O11 0.107(17) 0.085(13) 0.096(16) -0.017(11) -0.016(13) 0.036(12)
O12 0.13(2) 0.079(10) 0.070(11) 0.011(8) 0.057(13) 0.039(12)
O13 0.16(3) 0.12(2) 0.082(11) -0.032(11) -0.021(15) 0.010(17)
S2A 0.168(13) 0.096(9) 0.074(6) 0.009(6) -0.004(10) 0.039(9)
C33A 0.162(19) 0.132(19) 0.115(18) -0.034(16) 0.019(18) 0.024(14)
O11A 0.153(19) 0.085(14) 0.048(11) -0.007(10) -0.030(14) 0.045(14)
O12A 0.15(3) 0.117(12) 0.095(14) 0.035(11) 0.056(17) 0.074(14)
O13A 0.22(3) 0.11(2) 0.068(8) -0.023(11) -0.006(16) 0.05(2)
F11A 0.33(5) 0.143(18) 0.13(2) -0.001(15) 0.07(3) -0.044(15)
F12A 0.19(3) 0.22(2) 0.118(16) -0.032(15) -0.008(15) -0.010(19)
F13A 0.181(18) 0.28(4) 0.30(4) -0.08(3) 0.12(3) 0.02(3)
C41 0.079 0.350 0.072 0.120 0.021 -0.043
C42 0.245 0.120 0.056 0.031 -0.039 -0.110
C43 0.146 0.079 0.058 0.012 -0.009 0.061
C44 0.066 0.123 0.048 0.021 -0.021 -0.021
C45 0.238 0.077 0.048 -0.011 0.026 0.012
C46 0.175 0.244 0.053 0.034 0.058 0.125

loop_
_atom_type_symbol
_atom_type_description
_atom_type_scat_dispersion_real
_atom_type_scat_dispersion_imag
_atom_type_scat_source
C C 0.0033 0.0016 'International Tables Vol C Tables 4.2.6.8 and 6.1.1.4'
H H 0.0000 0.0000 'International Tables Vol C Tables 4.2.6.8 and 6.1.1.4'
N N 0.0061 0.0033 'International Tables Vol C Tables 4.2.6.8 and 6.1.1.4'
O O 0.0106 0.0060 'International Tables Vol C Tables 4.2.6.8 and 6.1.1.4'
F F 0.0171 0.0103 'International Tables Vol C Tables 4.2.6.8 and 6.1.1.4'
S S 0.1246 0.1234 'International Tables Vol C Tables 4.2.6.8 and 6.1.1.4'
Cl Cl 0.1484 0.1585 'International Tables Vol C Tables 4.2.6.8 and 6.1.1.4'
Ta Ta -0.7052 6.5227 'International Tables Vol C Tables 4.2.6.8 and 6.1.1.4'

loop_
_geom_angle_atom_site_label_1
_geom_angle_atom_site_label_2
_geom_angle_atom_site_label_3
_geom_angle
O3 Ta1 O2 151.7(3)
O3 Ta1 O1 93.2(3)
O2 Ta1 O1 86.8(3)
O3 Ta1 C2 86.1(4)
O2 Ta1 C2 80.8(4)
O1 Ta1 C2 151.5(4)
O3 Ta1 C25 89.1(5)
O2 Ta1 C25 118.4(4)
O1 Ta1 C25 78.2(4)
C2 Ta1 C25 130.2(5)
O3 Ta1 C26 122.8(4)
O2 Ta1 C26 85.1(4)
O1 Ta1 C26 79.2(4)
C2 Ta1 C26 124.6(4)
C25 Ta1 C26 33.7(4)
O3 Ta1 C23 97.0(4)
O2 Ta1 C23 104.3(4)
O1 Ta1 C23 131.1(4)
C2 Ta1 C23 77.0(4)
C25 Ta1 C23 54.5(5)
C26 Ta1 C23 55.3(5)
O3 Ta1 C24 74.3(4)
O2 Ta1 C24 132.5(4)
O1 Ta1 C24 108.2(5)
C2 Ta1 C24 99.0(5)
C25 Ta1 C24 33.0(4)
C26 Ta1 C24 55.8(5)
C23 Ta1 C24 33.0(4)
O3 Ta1 C27 128.5(4)
O2 Ta1 C27 77.0(4)
O1 Ta1 C27 111.1(4)
C2 Ta1 C27 91.1(4)
C25 Ta1 C27 55.2(4)
C26 Ta1 C27 33.6(4)
C23 Ta1 C27 33.3(4)
C24 Ta1 C27 55.5(5)
O3 Ta1 S1 77.4(3)
O2 Ta1 S1 75.2(2)
O1 Ta1 S1 75.6(2)
C2 Ta1 S1 76.5(3)
C25 Ta1 S1 149.6(3)
C26 Ta1 S1 148.6(3)
C23 Ta1 S1 153.2(3)
C24 Ta1 S1 151.6(4)
C27 Ta1 S1 151.0(3)
C18 S1 C12 101.8(5)
C18 S1 Ta1 96.7(4)
C12 S1 Ta1 96.5(4)
C2 N1 C3 129.1(11)
C11 O1 Ta1 127.9(8)
C17 O2 Ta1 129.6(7)
N1 C2 C1 115.3(11)
N1 C2 Ta1 119.5(8)
C1 C2 Ta1 125.0(9)
C4 C3 C8 120.5(14)
C4 C3 N1 119.8(14)
C8 C3 N1 119.4(13)
C3 C4 C5 120.1(17)
C3 C4 C10 122.2(15)
C5 C4 C10 117.6(16)
C6 C5 C4 114.7(18)
C7 C6 C5 125.2(19)
C6 C7 C8 120(2)
C7 C8 C3 119.3(16)
C7 C8 C9 120.0(16)
C3 C8 C9 120.7(13)
O1 C11 C12 122.7(12)
O1 C11 C16 121.0(12)
C12 C11 C16 116.3(12)
C11 C12 C13 123.7(12)
C11 C12 S1 116.1(10)
C13 C12 S1 120.1(10)
C14 C13 C12 117.6(13)
C13 C14 C15 120.8(13)
C13 C14 Cl2 119.8(12)
C15 C14 Cl2 119.4(11)
C16 C15 C14 120.5(13)
C15 C16 C11 121.1(13)
C15 C16 Cl1 119.8(11)
C11 C16 Cl1 119.0(11)
O2 C17 C18 121.6(11)
O2 C17 C22 121.8(11)
C18 C17 C22 116.5(10)
C17 C18 C19 122.8(10)
C17 C18 S1 116.7(9)
C19 C18 S1 120.5(9)
C20 C19 C18 116.7(11)
C21 C20 C19 121.4(11)
C21 C20 Cl4 120.2(10)
C19 C20 Cl4 118.4(10)
C22 C21 C20 122.3(12)
C21 C22 C17 120.3(12)
C21 C22 Cl3 121.0(10)
C17 C22 Cl3 118.7(9)
C24 C23 C27 109.6(13)
C24 C23 C28 124.9(14)
C27 C23 C28 123.8(13)
C24 C23 Ta1 73.5(8)
C27 C23 Ta1 73.8(7)
C28 C23 Ta1 131.1(9)
C25 C24 C23 106.9(14)
C25 C24 C29 126.8(15)
C23 C24 C29 126.0(16)
C25 C24 Ta1 72.5(8)
C23 C24 Ta1 73.5(8)
C29 C24 Ta1 123.6(10)
C24 C25 C26 109.7(14)
C24 C25 C30 123.5(16)
C26 C25 C30 126.8(17)
C24 C25 Ta1 74.5(8)
C26 C25 Ta1 73.2(7)
C30 C25 Ta1 117.9(9)
C25 C26 C27 107.0(13)
C25 C26 C31 125.8(14)
C27 C26 C31 127.1(14)
C25 C26 Ta1 73.1(8)
C27 C26 Ta1 74.5(7)
C31 C26 Ta1 121.1(9)
C23 C27 C26 106.8(12)
C23 C27 C32 128.7(13)
C26 C27 C32 124.3(13)
C23 C27 Ta1 72.9(7)
C26 C27 Ta1 71.9(7)
C32 C27 Ta1 124.0(9)
O13 S2 O12 115.1(13)
O13 S2 O11 113.0(13)
O12 S2 O11 113.7(13)
O13 S2 C33 107.6(15)
O12 S2 C33 104.7(15)
O11 S2 C33 101.2(17)
F12 C33 F11 111(2)
F12 C33 F13 111(2)
F11 C33 F13 112(2)
F12 C33 S2 107(2)
F11 C33 S2 108(2)
F13 C33 S2 107(2)
O12A S2A O13A 113.1(14)
O12A S2A O11A 113.1(13)
O13A S2A O11A 112.8(14)
O12A S2A C33A 103.3(19)
O13A S2A C33A 106.9(16)
O11A S2A C33A 106.7(18)
F11A C33A F12A 111(2)
F11A C33A F13A 110(2)
F12A C33A F13A 109(2)
F11A C33A S2A 107(2)
F12A C33A S2A 110(2)
F13A C33A S2A 110(2)
C46 C41 C47 112.5
C46 C41 C42 119.0
C47 C41 C42 128.4
C43 C42 C41 117.3
C42 C43 C44 115.0
C45 C44 C43 120.5
C46 C45 C44 126.8
C45 C46 C41 121.3
C52 C51 C56 120.0
C57 C52 C51 120.1
C57 C52 C53 117.6
C51 C52 C53 120.0
C54 C53 C52 120.0
C53 C54 C55 120.0
C54 C55 C56 120.0
C55 C56 C51 120.0

loop_
_geom_bond_atom_site_label_1
_geom_bond_atom_site_label_2
_geom_bond_distance
Ta1 O3 1.895(7)
Ta1 O2 2.030(7)
Ta1 O1 2.047(8)
Ta1 C2 2.284(12)
Ta1 C25 2.434(13)
Ta1 C26 2.436(13)
Ta1 C23 2.459(13)
Ta1 C24 2.460(13)
Ta1 C27 2.470(13)
Ta1 S1 2.681(3)
Cl1 C16 1.717(13)
Cl2 C14 1.726(13)
Cl3 C22 1.714(13)
Cl4 C20 1.740(12)
S1 C18 1.761(11)
S1 C12 1.775(12)
N1 C2 1.305(13)
N1 C3 1.459(15)
O1 C11 1.332(13)
O2 C17 1.326(12)
C1 C2 1.482(15)
C3 C4 1.367(19)
C3 C8 1.411(18)
C4 C5 1.44(2)
C4 C10 1.50(2)
C5 C6 1.41(2)
C6 C7 1.32(2)
C7 C8 1.367(19)
C8 C9 1.51(2)
C11 C12 1.399(16)
C11 C16 1.401(17)
C12 C13 1.406(15)
C13 C14 1.376(16)
C14 C15 1.391(17)
C15 C16 1.390(16)
C17 C18 1.398(13)
C17 C22 1.413(15)
C18 C19 1.427(14)
C19 C20 1.368(16)
C20 C21 1.366(15)
C21 C22 1.355(16)
C23 C24 1.396(17)
C23 C27 1.412(17)
C23 C28 1.527(17)
C24 C25 1.392(19)
C24 C29 1.530(19)
C25 C26 1.411(18)
C25 C30 1.507(18)
C26 C27 1.418(17)
C26 C31 1.448(17)
C27 C32 1.499(17)
S2 O13 1.424(16)
S2 O12 1.430(18)
S2 O11 1.446(18)
S2 C33 1.87(3)
C33 F12 1.27(2)
C33 F11 1.27(2)
C33 F13 1.28(2)
S2A O12A 1.46(2)
S2A O13A 1.464(19)
S2A O11A 1.46(2)
S2A C33A 1.82(4)
C33A F11A 1.29(2)
C33A F12A 1.30(2)
C33A F13A 1.31(2)
C41 C46 1.2422
C41 C47 1.2955
C41 C42 1.3900
C42 C43 1.3419
C43 C44 1.3448
C44 C45 1.2187
C45 C46 1.1708
C51 C52 1.3900
C51 C56 1.3900
C52 C57 1.0153
C52 C53 1.3900
C53 C54 1.3900
C54 C55 1.3900
C55 C56 1.3900
